data_7222002
loop_
_publ_author_name
'Trzesowska-Kruszynska, Agata'

_publ_section_title
;
 Solid-state studies of phthalazinylhydrazones and triazolophthalazines:
 the role of the nitro group
;
_journal_issue 40
_journal_name_full CrystEngComm
_journal_page_first 7702
_journal_paper_doi 10.1039/C5CE00846H
_journal_volume 17
_journal_year 2015
_chemical_formula_moiety 'C17 H11 N5 O2'
_chemical_formula_sum 'C17 H11 N5 O2'
_chemical_formula_weight 317.31
_chemical_name_systematic
; 
3-[2-(4-nitrophenyl)ethenyl][1,2,4]triazolo[3,4-a]phthalazine
;
_space_group_IT_number 2
_symmetry_cell_setting triclinic
_symmetry_space_group_name_Hall '-P 1'
_symmetry_space_group_name_H-M 'P -1'
_atom_sites_solution_hydrogens difmap
_atom_sites_solution_primary direct
_atom_sites_solution_secondary difmap
_audit_creation_method SHELXL
_audit_update_record
;
2015-04-28 deposited with the CCDC.
2015-09-04 downloaded from the CCDC.
;
_cell_angle_alpha 75.576(14)
_cell_angle_beta 87.07(2)
_cell_angle_gamma 68.757(17)
_cell_formula_units_Z 2
_cell_length_a 6.9683(12)
_cell_length_b 7.6250(17)
_cell_length_c 14.408(3)
_cell_measurement_reflns_used 1305
_cell_measurement_temperature 100.0(1)
_cell_measurement_theta_max 50
_cell_measurement_theta_min 2
_cell_volume 690.4(3)
_computing_cell_refinement 'SAINT-Plus (Bruker, 2009)'
_computing_data_collection 'APEX2 (Bruker, 2010)'
_computing_data_reduction 'SAINT-Plus (Bruker, 2009)'
_computing_molecular_graphics
;XP in SHELXTL/PC (Sheldrick, 2008)
 ORTEP-3 W v. 1.062 (Farrugia 2012)
;
_computing_publication_material
;SHELXL (Sheldrick, 2008) and
 PLATON (Spek, 2009)
;
_computing_structure_refinement 'SHELXL (Sheldrick, 2008)'
_computing_structure_solution 'SHELXS (Sheldrick, 2008)'
_diffrn_ambient_temperature 100.0(1)
_diffrn_detector_area_resol_mean 12.8
_diffrn_measured_fraction_theta_full 0.998
_diffrn_measured_fraction_theta_max 0.848
_diffrn_measurement_device_type 'Bruker APEXII CCD area-detector'
_diffrn_measurement_method \w
_diffrn_radiation_monochromator graphite
_diffrn_radiation_source '30W microsource with MonoCap capillary'
_diffrn_radiation_type CuK\a
_diffrn_radiation_wavelength 1.54178
_diffrn_reflns_av_R_equivalents 0.0166
_diffrn_reflns_av_sigmaI/netI 0.0155
_diffrn_reflns_limit_h_max 6
_diffrn_reflns_limit_h_min -8
_diffrn_reflns_limit_k_max 9
_diffrn_reflns_limit_k_min -9
_diffrn_reflns_limit_l_max 17
_diffrn_reflns_limit_l_min -17
_diffrn_reflns_number 7768
_diffrn_reflns_theta_full 67.00
_diffrn_reflns_theta_max 84.08
_diffrn_reflns_theta_min 3.17
_diffrn_standards_decay_% 0.00
_diffrn_standards_interval_time 19.67
_diffrn_standards_number 8
_exptl_absorpt_coefficient_mu 0.872
_exptl_absorpt_correction_T_max 0.964
_exptl_absorpt_correction_T_min 0.870
_exptl_absorpt_correction_type multi-scan
_exptl_absorpt_process_details 'SADABS (Sheldrick, 2003)'
_exptl_crystal_colour orange
_exptl_crystal_density_diffrn 1.526
_exptl_crystal_density_method 'not measured'
_exptl_crystal_description plate
_exptl_crystal_F_000 328
_exptl_crystal_size_max 0.18
_exptl_crystal_size_mid 0.14
_exptl_crystal_size_min 0.03
_refine_diff_density_max 0.273
_refine_diff_density_min -0.294
_refine_diff_density_rms 0.053
_refine_ls_extinction_method none
_refine_ls_goodness_of_fit_ref 1.056
_refine_ls_hydrogen_treatment constr
_refine_ls_matrix_type full
_refine_ls_number_parameters 217
_refine_ls_number_reflns 2625
_refine_ls_number_restraints 0
_refine_ls_restrained_S_all 1.056
_refine_ls_R_factor_all 0.0362
_refine_ls_R_factor_gt 0.0348
_refine_ls_shift/su_max 0.001
_refine_ls_shift/su_mean 0.000
_refine_ls_structure_factor_coef Fsqd
_refine_ls_weighting_details 'calc w=1/[\s^2^(Fo^2^)+(0.0583P)^2^+0.2448P] where P=(Fo^2^+2Fc^2^)/3'
_refine_ls_weighting_scheme calc
_refine_ls_wR_factor_gt 0.0959
_refine_ls_wR_factor_ref 0.0991
_reflns_number_gt 2491
_reflns_number_total 2625
_reflns_threshold_expression >2sigma(I)
_cod_data_source_file c5ce00846h2.cif
_cod_data_source_block con83a
_cod_depositor_comments 'Adding full bibliography for 7221992--7222004.cif.'
_cod_original_cell_volume 690.4(2)
_cod_database_code 7222002

loop_
_symmetry_equiv_pos_as_xyz
'x, y, z'
'-x, -y, -z'

loop_
_atom_site_label
_atom_site_type_symbol
_atom_site_fract_x
_atom_site_fract_y
_atom_site_fract_z
_atom_site_U_iso_or_equiv
_atom_site_adp_type
_atom_site_occupancy
_atom_site_symmetry_multiplicity
_atom_site_calc_flag
_atom_site_refinement_flags
C1 C 0.80089(17) -0.49838(16) 0.92413(8) 0.0161(2) Uani 1 1 d .
N1 N 0.76919(14) -0.30282(14) 0.90365(7) 0.0160(2) Uani 1 1 d .
N2 N 0.70073(15) -0.18249(14) 0.96541(7) 0.0188(2) Uani 1 1 d .
C2 C 0.66421(18) -0.27153(17) 1.05261(8) 0.0188(3) Uani 1 1 d .
H2 H 0.6168 -0.1940 1.0974 0.023 Uiso 1 1 calc R
C3 C 0.68943(17) -0.47566(17) 1.08647(8) 0.0180(3) Uani 1 1 d .
C4 C 0.76061(17) -0.59459(16) 1.02138(8) 0.0166(3) Uani 1 1 d .
C5 C 0.64281(18) -0.55663(18) 1.18260(8) 0.0212(3) Uani 1 1 d .
H5 H 0.5932 -0.4757 1.2258 0.025 Uiso 1 1 calc R
C6 C 0.66998(19) -0.75260(19) 1.21249(8) 0.0231(3) Uani 1 1 d .
H6 H 0.6396 -0.8063 1.2759 0.028 Uiso 1 1 calc R
C7 C 0.74313(19) -0.86996(18) 1.14739(9) 0.0230(3) Uani 1 1 d .
H7 H 0.7640 -1.0042 1.1678 0.028 Uiso 1 1 calc R
C8 C 0.78650(18) -0.79275(17) 1.05201(9) 0.0198(3) Uani 1 1 d .
H8 H 0.8328 -0.8742 1.0089 0.024 Uiso 1 1 calc R
N3 N 0.86400(15) -0.56202(14) 0.84569(7) 0.0188(2) Uani 1 1 d .
N4 N 0.87259(15) -0.40371(14) 0.77199(7) 0.0194(2) Uani 1 1 d .
C9 C 0.81463(17) -0.24927(17) 0.80728(8) 0.0175(3) Uani 1 1 d .
C10 C 0.79703(18) -0.05198(17) 0.75510(8) 0.0191(3) Uani 1 1 d .
H10 H 0.7754 0.0433 0.7902 0.023 Uiso 1 1 calc R
C11 C 0.81039(18) -0.00129(17) 0.65944(9) 0.0198(3) Uani 1 1 d .
H11 H 0.8345 -0.1016 0.6274 0.024 Uiso 1 1 calc R
C12 C 0.79227(17) 0.19158(17) 0.59777(8) 0.0180(3) Uani 1 1 d .
C13 C 0.77506(18) 0.35100(17) 0.63291(8) 0.0189(3) Uani 1 1 d .
H13 H 0.7826 0.3363 0.7002 0.023 Uiso 1 1 calc R
C14 C 0.74700(18) 0.53183(17) 0.57081(9) 0.0199(3) Uani 1 1 d .
H14 H 0.7316 0.6403 0.5956 0.024 Uiso 1 1 calc R
C15 C 0.74179(17) 0.55141(16) 0.47284(8) 0.0178(3) Uani 1 1 d .
C16 C 0.76823(18) 0.39598(17) 0.43527(8) 0.0193(3) Uani 1 1 d .
H16 H 0.7715 0.4095 0.3679 0.023 Uiso 1 1 calc R
C17 C 0.79030(19) 0.21716(17) 0.49854(8) 0.0201(3) Uani 1 1 d .
H17 H 0.8044 0.1098 0.4731 0.024 Uiso 1 1 calc R
N5 N 0.70868(16) 0.74274(14) 0.40600(7) 0.0214(2) Uani 1 1 d .
O1 O 0.68580(17) 0.88103(13) 0.43922(7) 0.0334(3) Uani 1 1 d .
O2 O 0.70242(15) 0.75618(13) 0.32015(6) 0.0286(2) Uani 1 1 d .

loop_
_atom_site_aniso_label
_atom_site_aniso_U_11
_atom_site_aniso_U_22
_atom_site_aniso_U_33
_atom_site_aniso_U_23
_atom_site_aniso_U_13
_atom_site_aniso_U_12
C1 0.0142(5) 0.0157(5) 0.0175(5) -0.0031(4) -0.0033(4) -0.0046(4)
N1 0.0157(5) 0.0158(5) 0.0154(5) -0.0039(4) -0.0028(3) -0.0040(4)
N2 0.0197(5) 0.0179(5) 0.0178(5) -0.0063(4) -0.0028(4) -0.0041(4)
C2 0.0182(6) 0.0200(6) 0.0176(5) -0.0063(4) -0.0029(4) -0.0047(4)
C3 0.0143(5) 0.0213(6) 0.0177(6) -0.0037(4) -0.0040(4) -0.0060(4)
C4 0.0129(5) 0.0191(5) 0.0173(6) -0.0028(4) -0.0037(4) -0.0057(4)
C5 0.0193(6) 0.0280(6) 0.0160(6) -0.0048(5) -0.0035(4) -0.0079(5)
C6 0.0220(6) 0.0311(7) 0.0159(6) 0.0011(5) -0.0039(4) -0.0132(5)
C7 0.0233(6) 0.0219(6) 0.0237(6) 0.0011(5) -0.0067(5) -0.0115(5)
C8 0.0189(6) 0.0194(6) 0.0215(6) -0.0037(4) -0.0044(4) -0.0074(5)
N3 0.0210(5) 0.0185(5) 0.0160(5) -0.0037(4) -0.0012(4) -0.0061(4)
N4 0.0215(5) 0.0190(5) 0.0158(5) -0.0021(4) -0.0014(4) -0.0061(4)
C9 0.0154(5) 0.0203(6) 0.0154(5) -0.0029(4) -0.0020(4) -0.0054(4)
C10 0.0173(6) 0.0180(6) 0.0198(6) -0.0030(4) -0.0018(4) -0.0047(4)
C11 0.0200(6) 0.0186(6) 0.0198(6) -0.0040(4) -0.0018(4) -0.0059(5)
C12 0.0157(5) 0.0193(6) 0.0176(6) -0.0038(4) -0.0009(4) -0.0050(4)
C13 0.0189(6) 0.0231(6) 0.0156(5) -0.0052(4) 0.0000(4) -0.0082(5)
C14 0.0197(6) 0.0207(6) 0.0221(6) -0.0083(5) 0.0009(4) -0.0084(5)
C15 0.0156(5) 0.0169(6) 0.0197(6) -0.0009(4) -0.0010(4) -0.0064(4)
C16 0.0202(6) 0.0209(6) 0.0159(5) -0.0035(4) -0.0026(4) -0.0064(5)
C17 0.0231(6) 0.0188(6) 0.0184(6) -0.0059(4) -0.0021(4) -0.0065(5)
N5 0.0201(5) 0.0188(5) 0.0245(5) -0.0022(4) -0.0006(4) -0.0080(4)
O1 0.0461(6) 0.0193(5) 0.0372(6) -0.0057(4) -0.0041(4) -0.0147(4)
O2 0.0352(5) 0.0248(5) 0.0205(5) 0.0018(4) -0.0018(4) -0.0091(4)

loop_
_atom_type_symbol
_atom_type_description
_atom_type_scat_dispersion_real
_atom_type_scat_dispersion_imag
_atom_type_scat_source
C C 0.0181 0.0091 'International Tables Vol C Tables 4.2.6.8 and 6.1.1.4'
H H 0.0000 0.0000 'International Tables Vol C Tables 4.2.6.8 and 6.1.1.4'
N N 0.0311 0.0180 'International Tables Vol C Tables 4.2.6.8 and 6.1.1.4'
O O 0.0492 0.0322 'International Tables Vol C Tables 4.2.6.8 and 6.1.1.4'

loop_
_geom_angle_atom_site_label_1
_geom_angle_atom_site_label_2
_geom_angle_atom_site_label_3
_geom_angle
N3 C1 N1 108.67(10)
N3 C1 C4 132.74(11)
N1 C1 C4 118.59(10)
N2 N1 C1 126.70(10)
N2 N1 C9 126.70(10)
C1 N1 C9 106.58(9)
C2 N2 N1 113.86(10)
N2 C2 C3 126.75(11)
N2 C2 H2 116.6
C3 C2 H2 116.6
C4 C3 C5 120.11(11)
C4 C3 C2 117.81(11)
C5 C3 C2 122.08(11)
C8 C4 C3 119.14(11)
C8 C4 C1 124.56(11)
C3 C4 C1 116.29(11)
C6 C5 C3 120.41(11)
C6 C5 H5 119.8
C3 C5 H5 119.8
C5 C6 C7 118.94(11)
C5 C6 H6 120.5
C7 C6 H6 120.5
C6 C7 C8 121.62(11)
C6 C7 H7 119.2
C8 C7 H7 119.2
C4 C8 C7 119.76(11)
C4 C8 H8 120.1
C7 C8 H8 120.1
C1 N3 N4 108.07(9)
C9 N4 N3 107.85(10)
N4 C9 N1 108.83(10)
N4 C9 C10 126.37(11)
N1 C9 C10 124.80(10)
C11 C10 C9 122.36(11)
C11 C10 H10 118.8
C9 C10 H10 118.8
C10 C11 C12 128.08(11)
C10 C11 H11 116.0
C12 C11 H11 116.0
C13 C12 C17 117.58(11)
C13 C12 C11 123.91(11)
C17 C12 C11 118.51(11)
C12 C13 C14 121.07(11)
C12 C13 H13 119.5
C14 C13 H13 119.5
C15 C14 C13 119.31(11)
C15 C14 H14 120.3
C13 C14 H14 120.3
C16 C15 C14 121.46(11)
C16 C15 N5 118.51(11)
C14 C15 N5 120.03(11)
C15 C16 C17 118.39(11)
C15 C16 H16 120.8
C17 C16 H16 120.8
C12 C17 C16 122.08(11)
C12 C17 H17 119.0
C16 C17 H17 119.0
O2 N5 O1 122.75(10)
O2 N5 C15 118.60(10)
O1 N5 C15 118.64(10)

loop_
_geom_bond_atom_site_label_1
_geom_bond_atom_site_label_2
_geom_bond_distance
C1 N3 1.3318(15)
C1 N1 1.3814(15)
C1 C4 1.4755(16)
N1 N2 1.3811(14)
N1 C9 1.4006(15)
N2 C2 1.3311(16)
C2 C3 1.4573(17)
C2 H2 0.9500
C3 C4 1.4135(17)
C3 C5 1.4417(17)
C4 C8 1.4103(17)
C5 C6 1.3917(18)
C5 H5 0.9500
C6 C7 1.4069(18)
C6 H6 0.9500
C7 C8 1.4177(18)
C7 H7 0.9500
C8 H8 0.9500
N3 N4 1.4126(14)
N4 C9 1.3195(15)
C9 C10 1.4681(17)
C10 C11 1.3437(17)
C10 H10 0.9500
C11 C12 1.4813(16)
C11 H11 0.9500
C12 C13 1.3939(16)
C12 C17 1.3942(16)
C13 C14 1.3957(17)
C13 H13 0.9500
C14 C15 1.3830(17)
C14 H14 0.9500
C15 C16 1.3721(17)
C15 N5 1.4792(15)
C16 C17 1.3990(17)
C16 H16 0.9500
C17 H17 0.9500
N5 O2 1.2171(14)
N5 O1 1.2199(14)
